data_7045579
loop_
_publ_author_name
'Brunet, Gabriel'
'Sebastiao, Elena'
'Witkowski, Tomasz G.'
'Korobkov, Ilia'
'Gabidullin, Bulat'
'Murugesu, Muralee'

_publ_section_title
;
 A nitrogen-rich ligand as a scaffold for slow magnetic relaxation in
 dysprosium-based 0D and 1D architectures.
;
_journal_issue 34
_journal_name_full 'Dalton transactions (Cambridge, England : 2003)'
_journal_page_first 11782
_journal_page_last 11787
_journal_paper_doi 10.1039/c8dt00146d
_journal_volume 47
_journal_year 2018
_chemical_formula_sum 'C12 H27 Gd N27 O12'
_chemical_formula_weight 898.85
_space_group_crystal_system triclinic
_space_group_IT_number 2
_space_group_name_Hall '-P 1'
_space_group_name_H-M_alt 'P -1'
_symmetry_space_group_name_Hall '-P 1'
_symmetry_space_group_name_H-M 'P -1'
_atom_sites_solution_hydrogens mixed
_audit_creation_method SHELXL-2014/7
_audit_update_record
;
2017-12-19 deposited with the CCDC.
2018-02-08 downloaded from the CCDC.
;
_cell_angle_alpha 101.7440(10)
_cell_angle_beta 97.8160(10)
_cell_angle_gamma 93.9320(10)
_cell_formula_units_Z 2
_cell_length_a 9.8069(5)
_cell_length_b 11.2059(6)
_cell_length_c 14.4149(7)
_cell_measurement_reflns_used 9848
_cell_measurement_temperature 200(2)
_cell_measurement_theta_max 28.33
_cell_measurement_theta_min 2.37
_cell_volume 1528.97(14)
_computing_cell_refinement 'APEX II (Bruker, 2009)'
_computing_data_collection 'APEX II (Bruker, 2009)'
_computing_data_reduction 'SAINT (Bruker)'
_computing_molecular_graphics 'Mercury (Macrae et al., 2008)'
_computing_publication_material 'CIFTAB (Sheldrick, 1997)'
_computing_structure_refinement 'SHELXL-2014/7 (Sheldrick, 2014)'
_computing_structure_solution 'XT (Sheldrick, 2014)'
_diffrn_ambient_temperature 200(2)
_diffrn_measured_fraction_theta_full 0.996
_diffrn_measured_fraction_theta_max 0.986
_diffrn_measurement_device_type 'Bruker APEX-II CCD'
_diffrn_measurement_method '\f and \w scans'
_diffrn_radiation_type MoK\a
_diffrn_radiation_wavelength 0.71073
_diffrn_reflns_av_R_equivalents 0.0121
_diffrn_reflns_av_unetI/netI 0.0179
_diffrn_reflns_Laue_measured_fraction_full 0.996
_diffrn_reflns_Laue_measured_fraction_max 0.986
_diffrn_reflns_limit_h_max 13
_diffrn_reflns_limit_h_min -13
_diffrn_reflns_limit_k_max 14
_diffrn_reflns_limit_k_min -14
_diffrn_reflns_limit_l_max 19
_diffrn_reflns_limit_l_min -19
_diffrn_reflns_number 14787
_diffrn_reflns_point_group_measured_fraction_full 0.996
_diffrn_reflns_point_group_measured_fraction_max 0.986
_diffrn_reflns_theta_full 25.242
_diffrn_reflns_theta_max 28.331
_diffrn_reflns_theta_min 1.865
_exptl_absorpt_coefficient_mu 2.273
_exptl_absorpt_correction_T_max 0.7457
_exptl_absorpt_correction_T_min 0.5945
_exptl_absorpt_correction_type multi-scan
_exptl_absorpt_process_details 'SADABS, Bruker (2003)'
_exptl_crystal_colour colourless
_exptl_crystal_density_diffrn 1.952
_exptl_crystal_description block
_exptl_crystal_F_000 896
_exptl_crystal_size_max 0.310
_exptl_crystal_size_mid 0.120
_exptl_crystal_size_min 0.100
_refine_diff_density_max 0.718
_refine_diff_density_min -0.455
_refine_diff_density_rms 0.064
_refine_ls_extinction_method none
_refine_ls_goodness_of_fit_ref 1.070
_refine_ls_hydrogen_treatment mixed
_refine_ls_matrix_type full
_refine_ls_number_parameters 695
_refine_ls_number_reflns 7516
_refine_ls_number_restraints 592
_refine_ls_restrained_S_all 1.034
_refine_ls_R_factor_all 0.0187
_refine_ls_R_factor_gt 0.0173
_refine_ls_shift/su_max 0.003
_refine_ls_shift/su_mean 0.000
_refine_ls_structure_factor_coef Fsqd
_refine_ls_weighting_details 'w=1/[\s^2^(Fo^2^)+(0.0217P)^2^+0.7587P] where P=(Fo^2^+2Fc^2^)/3'
_refine_ls_weighting_scheme calc
_refine_ls_wR_factor_gt 0.0424
_refine_ls_wR_factor_ref 0.0429
_reflns_Friedel_coverage 0.000
_reflns_number_gt 7166
_reflns_number_total 7516
_reflns_threshold_expression 'I > 2\s(I)'
_cod_data_source_file c8dt00146d2.cif
_cod_data_source_block shelx_CCDC1
_cod_depositor_comments 'Adding full bibliography for 7045576--7045579.cif.'
_cod_database_code 7045579
_shelx_shelxl_version_number 2014/7
_shelx_space_group_comment
;
The symmetry employed for this shelxl refinement is uniquely defined
by the following loop, which should always be used as a source of
symmetry information in preference to the above space-group names.
They are only intended as comments.
;
_shelx_estimated_absorpt_t_min 0.539
_shelx_estimated_absorpt_t_max 0.805

loop_
_space_group_symop_operation_xyz
'x, y, z'
'-x, -y, -z'

loop_
_atom_site_label
_atom_site_type_symbol
_atom_site_fract_x
_atom_site_fract_y
_atom_site_fract_z
_atom_site_U_iso_or_equiv
_atom_site_adp_type
_atom_site_occupancy
_atom_site_site_symmetry_order
_atom_site_calc_flag
_atom_site_refinement_flags_posn
_atom_site_refinement_flags_adp
_atom_site_refinement_flags_occupancy
_atom_site_disorder_assembly
_atom_site_disorder_group
Gd1 Gd 0.43010(2) 0.17350(2) 0.84314(2) 0.01688(3) Uani 1 1 d . . . . .
C1 C 0.33901(15) 0.11909(13) 0.58154(11) 0.0152(3) Uani 1 1 d D U . . .
C2 C 0.33647(16) 0.25019(14) 0.62288(12) 0.0165(3) Uani 1 1 d D U . . .
C3 C 0.37387(16) -0.06853(14) 0.62206(11) 0.0152(3) Uani 1 1 d D U . . .
C4 C 0.41239(16) -0.12460(14) 0.70391(11) 0.0168(3) Uani 1 1 d D U . . .
C5 C 0.31639(16) 0.06011(14) 0.48307(11) 0.0156(3) Uani 1 1 d D U . . .
C6 C 0.28554(16) 0.11666(15) 0.39987(12) 0.0181(3) Uani 1 1 d D U . . .
C7 C 0.34911(15) -0.12657(13) 0.52398(11) 0.0149(3) Uani 1 1 d D U . . .
C8 C 0.35050(16) -0.25826(14) 0.48055(11) 0.0158(3) Uani 1 1 d D U . . .
N1 N 0.36832(14) 0.05291(12) 0.64777(10) 0.0161(3) Uani 1 1 d D U . . .
N2 N 0.32280(14) -0.06040(12) 0.45759(10) 0.0164(3) Uani 1 1 d D U . . .
N3 N 0.35986(16) 0.29364(12) 0.71729(11) 0.0218(3) Uani 1 1 d D U . . .
N4 N 0.35074(18) 0.41512(13) 0.72861(11) 0.0261(3) Uani 1 1 d D U . . .
N5 N 0.32392(16) 0.44273(13) 0.64451(11) 0.0237(3) Uani 1 1 d D U . . .
N6 N 0.31479(15) 0.33967(12) 0.57631(10) 0.0198(3) Uani 1 1 d D U . . .
N7 N 0.44633(15) -0.05608(12) 0.79264(10) 0.0192(3) Uani 1 1 d D U . . .
N8 N 0.47806(18) -0.13569(13) 0.84789(11) 0.0257(3) Uani 1 1 d D U . . .
N9 N 0.46405(19) -0.24707(14) 0.79483(11) 0.0283(3) Uani 1 1 d D U . . .
N10 N 0.42202(17) -0.24292(13) 0.70320(11) 0.0230(3) Uani 1 1 d D U . . .
N11 N 0.26407(16) 0.05286(14) 0.30949(11) 0.0244(3) Uani 1 1 d D U . . .
N12 N 0.23866(18) 0.13537(15) 0.25452(11) 0.0290(3) Uani 1 1 d D U . . .
N13 N 0.24449(18) 0.24540(15) 0.30722(11) 0.0284(3) Uani 1 1 d D U . . .
N14 N 0.27432(16) 0.23455(13) 0.39820(11) 0.0225(3) Uani 1 1 d D U . . .
H14A H 0.2849 0.2952 0.4489 0.027 Uiso 1 1 calc R U . . .
N15 N 0.33885(15) -0.30007(12) 0.38641(10) 0.0200(3) Uani 1 1 d D U . . .
N16 N 0.34031(16) -0.42287(13) 0.37334(11) 0.0227(3) Uani 1 1 d D U . . .
N17 N 0.35201(16) -0.45683(13) 0.45450(11) 0.0234(3) Uani 1 1 d D U . . .
N18 N 0.35885(15) -0.35422(12) 0.52232(10) 0.0198(3) Uani 1 1 d D U . . .
H18A H 0.3674 -0.3506 0.5844 0.024 Uiso 1 1 calc R U . . .
C9 C 1.0218(5) 0.5654(4) 0.5665(3) 0.0198(9) Uani 0.5 1 d D U P A -1
C10 C 1.0539(4) 0.6632(4) 0.6530(4) 0.0190(8) Uani 0.5 1 d D U P A -1
C11 C 0.9982(6) 0.5283(4) 0.4002(4) 0.0205(9) Uani 0.5 1 d D U P A -1
C12 C 1.0100(5) 0.5895(4) 0.3206(5) 0.0206(10) Uani 0.5 1 d D U P A -1
C13 C 0.9943(4) 0.4389(5) 0.5613(4) 0.0172(9) Uani 0.5 1 d D U P A -1
C14 C 0.9949(5) 0.3773(4) 0.6420(4) 0.0228(10) Uani 0.5 1 d D U P A -1
C15 C 0.9631(5) 0.4027(4) 0.3951(4) 0.0182(8) Uani 0.5 1 d D U P A -1
C16 C 0.9225(5) 0.3092(4) 0.3066(4) 0.0217(9) Uani 0.5 1 d D U P A -1
N19 N 1.0245(4) 0.6060(4) 0.4856(4) 0.0187(9) Uani 0.5 1 d D U P A -1
N20 N 0.9641(5) 0.3615(4) 0.4761(3) 0.0205(8) Uani 0.5 1 d D U P A -1
N21 N 1.0814(4) 0.7808(4) 0.6499(3) 0.0256(9) Uani 0.5 1 d D U P A -1
N22 N 1.1048(5) 0.8406(4) 0.7428(4) 0.0270(10) Uani 0.5 1 d D U P A -1
N23 N 1.0920(4) 0.7657(3) 0.8005(3) 0.0309(8) Uani 0.5 1 d D U P A -1
N24 N 1.0584(4) 0.6544(3) 0.7441(3) 0.0272(7) Uani 0.5 1 d D U P A -1
N25 N 0.9955(5) 0.7076(4) 0.3286(3) 0.0273(9) Uani 0.5 1 d D U P A -1
H25 H 0.9738 0.7574 0.3788 0.033 Uiso 0.5 1 calc R U P A -1
N26 N 1.0195(6) 0.7379(6) 0.2467(4) 0.0320(11) Uani 0.5 1 d D U P A -1
N27 N 1.0497(5) 0.6393(4) 0.1912(3) 0.0316(9) Uani 0.5 1 d D U P A -1
N28 N 1.0449(5) 0.5445(4) 0.2349(3) 0.0282(9) Uani 0.5 1 d D U P A -1
N29 N 1.0002(5) 0.2566(4) 0.6315(3) 0.0286(9) Uani 0.5 1 d D U P A -1
N30 N 0.9983(6) 0.2347(5) 0.7195(4) 0.0315(11) Uani 0.5 1 d D U P A -1
N31 N 0.9925(5) 0.3362(5) 0.7813(4) 0.0326(9) Uani 0.5 1 d D U P A -1
N32 N 0.9899(5) 0.4282(4) 0.7334(4) 0.0288(9) Uani 0.5 1 d D U P A -1
H32 H 0.9858 0.5063 0.7578 0.035 Uiso 0.5 1 calc R U P A -1
N33 N 0.9263(5) 0.1906(4) 0.3080(4) 0.0252(9) Uani 0.5 1 d D U P A -1
N34 N 0.8781(6) 0.1323(4) 0.2176(3) 0.0282(10) Uani 0.5 1 d D U P A -1
N35 N 0.8424(5) 0.2108(3) 0.1654(3) 0.0300(7) Uani 0.5 1 d D U P A -1
N36 N 0.8694(4) 0.3244(3) 0.2207(3) 0.0297(7) Uani 0.5 1 d D U P A -1
O1 O 0.63032(14) 0.17027(12) 0.76152(9) 0.0239(3) Uani 1 1 d D . . . .
H1A H 0.667(2) 0.1089(16) 0.7466(17) 0.036 Uiso 1 1 d D U . . .
H1B H 0.642(3) 0.2115(18) 0.7231(16) 0.036 Uiso 1 1 d D U . . .
O2 O 0.55316(17) 0.37315(12) 0.90185(11) 0.0340(3) Uani 1 1 d D . . . .
H2A H 0.575(3) 0.425(2) 0.8752(17) 0.051 Uiso 1 1 d D U . . .
H2B H 0.591(3) 0.388(2) 0.9548(13) 0.051 Uiso 1 1 d D U . . .
O3 O 0.63092(14) 0.15224(13) 0.95395(10) 0.0278(3) Uani 1 1 d D . . . .
H3A H 0.707(2) 0.189(2) 0.9548(18) 0.042 Uiso 1 1 d D U . . .
H3B H 0.638(3) 0.124(2) 0.9999(15) 0.042 Uiso 1 1 d D U . . .
O4 O 0.2852(2) 0.31327(14) 0.92416(13) 0.0445(4) Uani 1 1 d D . . . .
H4A H 0.283(3) 0.3862(17) 0.924(2) 0.067 Uiso 1 1 d D U . . .
H4B H 0.229(3) 0.296(3) 0.954(2) 0.067 Uiso 1 1 d D U . . .
O5 O 0.36187(14) 0.08585(13) 0.97149(9) 0.0256(3) Uani 1 1 d D . . . .
H5A H 0.2815(16) 0.081(2) 0.9816(17) 0.038 Uiso 1 1 d D U . . .
H5B H 0.412(2) 0.098(2) 1.0242(14) 0.038 Uiso 1 1 d D U . . .
O6 O 0.19089(14) 0.09519(13) 0.79616(11) 0.0295(3) Uani 1 1 d D . . . .
H6A H 0.165(3) 0.0240(15) 0.790(2) 0.044 Uiso 1 1 d D U . . .
H6B H 0.130(2) 0.1352(19) 0.784(2) 0.044 Uiso 1 1 d D U . . .
O7 O 0.64551(18) 0.55855(13) 0.82127(11) 0.0371(3) Uani 1 1 d D . . . .
H7A H 0.659(3) 0.526(2) 0.7669(15) 0.056 Uiso 1 1 d D U . . .
H7B H 0.589(3) 0.608(2) 0.816(2) 0.056 Uiso 1 1 d D U . . .
O8 O 0.30695(18) 0.55398(15) 0.91490(12) 0.0402(4) Uani 1 1 d D . . . .
H8A H 0.239(2) 0.588(3) 0.923(2) 0.060 Uiso 1 1 d D U . . .
H8B H 0.322(3) 0.539(3) 0.8616(15) 0.060 Uiso 1 1 d D U . . .
O9 O 0.1249(4) 0.1003(5) 1.0528(3) 0.0390(7) Uani 0.536(5) 1 d D . P B 1
H9A H 0.148(6) 0.089(5) 1.107(2) 0.059 Uiso 0.536(5) 1 d D U P B 1
H9B H 0.128(7) 0.174(2) 1.060(4) 0.059 Uiso 0.536(5) 1 d D U P B 1
O10 O 0.8625(3) 0.3067(3) 0.9775(2) 0.0479(6) Uani 0.633(3) 1 d D . P C 1
H10A H 0.870(5) 0.333(5) 0.928(2) 0.072 Uiso 0.633(3) 1 d D U P C 1
H10B H 0.938(2) 0.281(2) 0.9874(17) 0.072 Uiso 1 1 d D U . . .
O11 O 0.0989(4) 0.3470(4) 1.0872(3) 0.0429(6) Uani 0.498(3) 1 d D . P D 1
H11A H 0.059(5) 0.395(4) 1.124(4) 0.064 Uiso 0.498(3) 1 d D U P D 1
H11B H 0.174(3) 0.387(5) 1.091(4) 0.064 Uiso 0.498(3) 1 d D U P D 1
O12 O 0.9881(4) 0.9119(3) 0.5349(3) 0.0359(5) Uani 0.477(3) 1 d D . P E 1
H12A H 1.034(5) 0.896(6) 0.583(2) 0.054 Uiso 0.477(3) 1 d D U P E 1
H12B H 1.030(6) 0.875(6) 0.492(3) 0.054 Uiso 0.477(3) 1 d D U P E 1
O9' O 0.1169(5) 0.0413(5) 1.0376(4) 0.0390(7) Uani 0.464(5) 1 d D . P B 2
H9C H 0.131(6) 0.010(5) 1.084(3) 0.059 Uiso 0.464(5) 1 d D U P B 2
H9D H 0.057(4) -0.003(5) 0.998(3) 0.059 Uiso 0.464(5) 1 d D U P B 2
O10' O 0.8889(5) 0.2350(5) 0.9333(4) 0.0479(6) Uani 0.367(3) 1 d D . P C 2
H10D H 0.868(9) 0.289(4) 0.904(4) 0.072 Uiso 0.367(3) 1 d D U P C 2
O11' O 0.1285(4) 0.2897(4) 1.0572(3) 0.0429(6) Uani 0.502(3) 1 d D . P D 2
H11C H 0.107(7) 0.221(3) 1.067(4) 0.064 Uiso 0.502(3) 1 d D U P D 2
H11D H 0.184(6) 0.328(5) 1.103(3) 0.064 Uiso 0.502(3) 1 d D U P D 2
O12' O 0.9674(4) 0.8645(3) 0.4803(3) 0.0359(5) Uani 0.523(3) 1 d D . P E 2
H12C H 1.006(6) 0.849(5) 0.531(3) 0.054 Uiso 0.523(3) 1 d D U P E 2
H12D H 0.989(6) 0.936(2) 0.480(4) 0.054 Uiso 0.523(3) 1 d D U P E 2

loop_
_atom_site_aniso_label
_atom_site_aniso_U_11
_atom_site_aniso_U_22
_atom_site_aniso_U_33
_atom_site_aniso_U_23
_atom_site_aniso_U_13
_atom_site_aniso_U_12
Gd1 0.02561(5) 0.01522(4) 0.01131(4) 0.00458(3) 0.00386(3) 0.00518(3)
C1 0.0158(7) 0.0166(7) 0.0145(7) 0.0055(6) 0.0029(6) 0.0037(5)
C2 0.0187(7) 0.0173(7) 0.0149(7) 0.0058(6) 0.0029(6) 0.0039(5)
C3 0.0171(7) 0.0163(7) 0.0134(7) 0.0051(5) 0.0029(6) 0.0037(5)
C4 0.0218(7) 0.0168(7) 0.0133(7) 0.0056(6) 0.0029(6) 0.0052(6)
C5 0.0161(7) 0.0182(7) 0.0137(7) 0.0059(6) 0.0023(6) 0.0033(5)
C6 0.0192(7) 0.0213(7) 0.0160(8) 0.0076(6) 0.0032(6) 0.0049(6)
C7 0.0155(7) 0.0159(7) 0.0139(7) 0.0041(5) 0.0019(5) 0.0025(5)
C8 0.0157(7) 0.0177(7) 0.0145(7) 0.0044(6) 0.0018(6) 0.0025(5)
N1 0.0192(6) 0.0157(6) 0.0145(6) 0.0046(5) 0.0035(5) 0.0039(5)
N2 0.0174(6) 0.0181(6) 0.0141(6) 0.0043(5) 0.0017(5) 0.0032(5)
N3 0.0334(8) 0.0167(6) 0.0159(7) 0.0042(5) 0.0023(6) 0.0073(5)
N4 0.0422(9) 0.0174(6) 0.0191(7) 0.0043(5) 0.0024(6) 0.0091(6)
N5 0.0341(8) 0.0180(6) 0.0189(7) 0.0048(5) 0.0015(6) 0.0050(6)
N6 0.0270(7) 0.0164(6) 0.0168(7) 0.0060(5) 0.0017(6) 0.0045(5)
N7 0.0294(7) 0.0177(6) 0.0118(6) 0.0059(5) 0.0016(5) 0.0057(5)
N8 0.0440(9) 0.0202(7) 0.0142(7) 0.0063(5) 0.0015(6) 0.0100(6)
N9 0.0511(10) 0.0206(7) 0.0145(7) 0.0067(6) 0.0021(7) 0.0109(6)
N10 0.0381(8) 0.0178(6) 0.0144(7) 0.0059(5) 0.0024(6) 0.0083(6)
N11 0.0328(8) 0.0281(7) 0.0141(7) 0.0079(6) 0.0017(6) 0.0082(6)
N12 0.0406(9) 0.0324(8) 0.0160(7) 0.0092(6) 0.0020(6) 0.0100(7)
N13 0.0395(9) 0.0321(8) 0.0174(7) 0.0126(6) 0.0033(6) 0.0095(7)
N14 0.0314(8) 0.0227(7) 0.0152(7) 0.0079(5) 0.0021(6) 0.0063(6)
N15 0.0258(7) 0.0179(6) 0.0157(7) 0.0023(5) 0.0026(5) 0.0020(5)
N16 0.0295(7) 0.0178(6) 0.0197(7) 0.0026(5) 0.0018(6) 0.0023(5)
N17 0.0316(8) 0.0177(6) 0.0195(7) 0.0019(5) 0.0019(6) 0.0035(6)
N18 0.0277(7) 0.0173(6) 0.0146(7) 0.0033(5) 0.0029(5) 0.0040(5)
C9 0.0174(18) 0.0214(19) 0.020(2) 0.0044(16) -0.0004(18) 0.0026(14)
C10 0.0183(19) 0.021(2) 0.019(2) 0.0063(17) 0.0024(18) 0.0019(15)
C11 0.0187(18) 0.022(2) 0.019(2) 0.0034(17) 0.000(2) 0.0037(16)
C12 0.0225(18) 0.020(2) 0.020(3) 0.007(2) 0.002(2) 0.0016(16)
C13 0.0139(18) 0.020(3) 0.019(3) 0.010(2) 0.000(3) 0.002(2)
C14 0.0193(18) 0.026(2) 0.024(2) 0.0090(18) 0.0006(19) 0.0007(16)
C15 0.0173(18) 0.018(2) 0.020(2) 0.0057(17) 0.0021(19) 0.0032(16)
C16 0.024(2) 0.0191(18) 0.022(2) 0.0025(18) 0.0042(18) 0.0028(14)
N19 0.0216(19) 0.016(2) 0.018(3) 0.0041(17) 0.000(2) 0.0011(18)
N20 0.0217(16) 0.018(2) 0.021(2) 0.0049(16) 0.0005(19) 0.0019(15)
N21 0.0278(17) 0.0226(18) 0.024(2) 0.0018(16) 0.0016(17) -0.0016(13)
N22 0.029(2) 0.025(2) 0.024(3) 0.002(2) 0.000(2) -0.0028(18)
N23 0.0319(19) 0.0298(18) 0.0276(19) 0.0028(14) -0.0004(15) -0.0016(15)
N24 0.0301(18) 0.0267(16) 0.0229(18) 0.0056(14) -0.0020(15) 0.0015(14)
N25 0.0325(19) 0.024(2) 0.029(2) 0.0110(17) 0.0089(19) 0.0063(15)
N26 0.045(3) 0.027(3) 0.030(3) 0.014(2) 0.011(2) 0.008(2)
N27 0.038(2) 0.027(2) 0.033(2) 0.0126(17) 0.0111(17) 0.0038(16)
N28 0.036(2) 0.0238(18) 0.027(2) 0.0092(16) 0.0077(16) 0.0021(14)
N29 0.0315(19) 0.025(2) 0.034(2) 0.0166(16) 0.0068(19) 0.0047(16)
N30 0.034(2) 0.034(3) 0.032(3) 0.019(2) 0.0051(19) 0.0046(17)
N31 0.038(3) 0.034(3) 0.032(3) 0.019(2) 0.0059(17) 0.005(2)
N32 0.038(2) 0.023(2) 0.028(3) 0.012(2) 0.006(2) 0.0036(15)
N33 0.031(2) 0.018(2) 0.024(3) 0.0051(19) -0.005(2) -0.0017(15)
N34 0.032(2) 0.024(2) 0.026(2) 0.0032(18) 0.000(2) -0.0022(16)
N35 0.039(2) 0.0233(16) 0.0260(19) 0.0042(13) 0.0028(16) -0.0003(15)
N36 0.042(2) 0.0221(16) 0.0260(18) 0.0072(13) 0.0054(16) 0.0018(15)
O1 0.0326(7) 0.0239(6) 0.0177(6) 0.0065(5) 0.0088(5) 0.0040(5)
O2 0.0561(9) 0.0207(6) 0.0215(7) 0.0046(5) -0.0066(6) 0.0018(6)
O3 0.0283(7) 0.0341(7) 0.0249(7) 0.0176(6) 0.0004(5) 0.0032(5)
O4 0.0646(11) 0.0263(7) 0.0495(10) 0.0039(7) 0.0339(9) 0.0152(7)
O5 0.0255(6) 0.0353(7) 0.0176(6) 0.0096(5) 0.0033(5) 0.0022(5)
O6 0.0275(7) 0.0269(6) 0.0335(8) 0.0064(6) 0.0004(6) 0.0083(5)
O7 0.0571(10) 0.0263(7) 0.0256(8) 0.0043(6) -0.0029(7) 0.0103(6)
O8 0.0491(9) 0.0362(8) 0.0305(8) -0.0029(7) 0.0005(7) 0.0116(7)
O9 0.0372(11) 0.049(2) 0.0330(16) 0.0111(19) 0.0085(11) 0.004(2)
O10 0.0335(12) 0.0599(17) 0.0536(18) 0.0234(13) 0.0024(11) 0.0027(11)
O11 0.0349(13) 0.0466(17) 0.0425(17) -0.0022(12) 0.0101(11) -0.0016(12)
O12 0.0454(13) 0.0257(12) 0.0392(15) 0.0115(9) 0.0073(13) 0.0070(10)
O9' 0.0372(11) 0.049(2) 0.0330(16) 0.0111(19) 0.0085(11) 0.004(2)
O10' 0.0335(12) 0.0599(17) 0.0536(18) 0.0234(13) 0.0024(11) 0.0027(11)
O11' 0.0349(13) 0.0466(17) 0.0425(17) -0.0022(12) 0.0101(11) -0.0016(12)
O12' 0.0454(13) 0.0257(12) 0.0392(15) 0.0115(9) 0.0073(13) 0.0070(10)

loop_
_atom_type_symbol
_atom_type_description
_atom_type_scat_dispersion_real
_atom_type_scat_dispersion_imag
_atom_type_scat_source
C C 0.0033 0.0016 'International Tables Vol C Tables 4.2.6.8 and 6.1.1.4'
H H 0.0000 0.0000 'International Tables Vol C Tables 4.2.6.8 and 6.1.1.4'
N N 0.0061 0.0033 'International Tables Vol C Tables 4.2.6.8 and 6.1.1.4'
O O 0.0106 0.0060 'International Tables Vol C Tables 4.2.6.8 and 6.1.1.4'
Gd Gd -0.1653 3.9035 'International Tables Vol C Tables 4.2.6.8 and 6.1.1.4'

loop_
_geom_angle_atom_site_label_1
_geom_angle_atom_site_label_2
_geom_angle_atom_site_label_3
_geom_angle
O2 Gd1 O6 135.23(5)
O2 Gd1 O5 111.85(5)
O6 Gd1 O5 72.91(5)
O2 Gd1 O4 69.46(6)
O6 Gd1 O4 69.87(6)
O5 Gd1 O4 73.51(5)
O2 Gd1 O3 72.58(5)
O6 Gd1 O3 140.25(5)
O5 Gd1 O3 69.41(5)
O4 Gd1 O3 109.96(6)
O2 Gd1 O1 75.00(5)
O6 Gd1 O1 134.46(5)
O5 Gd1 O1 135.22(5)
O4 Gd1 O1 141.63(5)
O3 Gd1 O1 71.31(5)
O2 Gd1 N3 74.56(5)
O6 Gd1 N3 79.95(5)
O5 Gd1 N3 146.33(5)
O4 Gd1 N3 78.74(6)
O3 Gd1 N3 139.79(5)
O1 Gd1 N3 78.35(5)
O2 Gd1 N7 146.73(5)
O6 Gd1 N7 78.03(5)
O5 Gd1 N7 74.12(5)
O4 Gd1 N7 139.62(5)
O3 Gd1 N7 79.96(5)
O1 Gd1 N7 78.72(4)
N3 Gd1 N7 119.53(4)
O2 Gd1 N1 124.93(5)
O6 Gd1 N1 67.36(4)
O5 Gd1 N1 123.22(4)
O4 Gd1 N1 124.17(6)
O3 Gd1 N1 125.87(4)
O1 Gd1 N1 67.11(4)
N3 Gd1 N1 60.07(4)
N7 Gd1 N1 59.46(4)
N1 C1 C5 119.31(14)
N1 C1 C2 113.16(13)
C5 C1 C2 127.52(14)
N6 C2 N3 111.00(14)
N6 C2 C1 127.68(15)
N3 C2 C1 121.31(14)
N1 C3 C7 119.51(14)
N1 C3 C4 112.93(13)
C7 C3 C4 127.51(14)
N10 C4 N7 111.16(14)
N10 C4 C3 127.84(15)
N7 C4 C3 120.98(14)
N2 C5 C1 119.92(14)
N2 C5 C6 112.52(14)
C1 C5 C6 127.56(14)
N11 C6 N14 107.94(15)
N11 C6 C5 123.12(14)
N14 C6 C5 128.94(15)
N2 C7 C3 119.94(14)
N2 C7 C8 111.92(13)
C3 C7 C8 128.13(14)
N15 C8 N18 107.81(14)
N15 C8 C7 122.33(14)
N18 C8 C7 129.84(15)
C1 N1 C3 120.72(14)
C1 N1 Gd1 119.09(10)
C3 N1 Gd1 120.14(10)
C5 N2 C7 120.59(14)
C2 N3 N4 104.99(13)
C2 N3 Gd1 126.12(10)
N4 N3 Gd1 128.61(11)
N5 N4 N3 109.54(14)
N4 N5 N6 108.78(13)
C2 N6 N5 105.69(14)
N8 N7 C4 104.89(13)
N8 N7 Gd1 128.64(10)
C4 N7 Gd1 126.25(10)
N9 N8 N7 109.68(14)
N8 N9 N10 109.20(14)
C4 N10 N9 105.08(14)
C6 N11 N12 105.73(14)
N13 N12 N11 110.96(15)
N12 N13 N14 106.28(14)
N13 N14 C6 109.08(15)
N13 N14 H14A 125.5
C6 N14 H14A 125.5
C8 N15 N16 105.84(13)
N17 N16 N15 111.08(14)
N16 N17 N18 106.14(13)
C8 N18 N17 109.12(14)
C8 N18 H18A 125.4
N17 N18 H18A 125.4
N19 C9 C13 119.4(4)
N19 C9 C10 113.1(4)
C13 C9 C10 127.5(4)
N24 C10 N21 108.9(5)
N24 C10 C9 128.3(4)
N21 C10 C9 122.7(4)
N19 C11 C15 119.7(5)
N19 C11 C12 112.6(4)
C15 C11 C12 127.7(5)
N25 C12 N28 109.1(4)
N25 C12 C11 121.9(5)
N28 C12 C11 128.9(4)
N20 C13 C9 120.1(4)
N20 C13 C14 112.9(4)
C9 C13 C14 127.0(5)
N32 C14 N29 110.0(4)
N32 C14 C13 127.5(5)
N29 C14 C13 122.5(5)
N20 C15 C11 119.5(5)
N20 C15 C16 115.0(4)
C11 C15 C16 125.5(4)
N36 C16 N33 111.4(4)
N36 C16 C15 128.1(4)
N33 C16 C15 120.3(5)
C11 N19 C9 120.7(4)
C13 N20 C15 120.4(4)
C10 N21 N22 104.6(4)
N23 N22 N21 111.7(4)
N22 N23 N24 105.8(4)
C10 N24 N23 109.0(4)
C12 N25 N26 107.9(4)
C12 N25 H25 126.1
N26 N25 H25 126.1
N27 N26 N25 107.2(5)
N26 N27 N28 110.4(4)
C12 N28 N27 105.4(4)
C14 N29 N30 105.2(4)
N31 N30 N29 110.6(4)
N30 N31 N32 107.7(5)
C14 N32 N31 106.5(5)
C14 N32 H32 126.8
N31 N32 H32 126.8
C16 N33 N34 104.2(4)
N35 N34 N33 110.4(4)
N34 N35 N36 108.6(4)
C16 N36 N35 105.4(3)
Gd1 O1 H1A 122.0(17)
Gd1 O1 H1B 123.6(17)
H1A O1 H1B 107(2)
Gd1 O2 H2A 132(2)
Gd1 O2 H2B 117.2(19)
H2A O2 H2B 110(2)
Gd1 O3 H3A 121.7(17)
Gd1 O3 H3B 131.4(18)
H3A O3 H3B 106(2)
Gd1 O4 H4A 127(2)
Gd1 O4 H4B 125(2)
H4A O4 H4B 107(2)
Gd1 O5 H5A 122.3(17)
Gd1 O5 H5B 120.9(17)
H5A O5 H5B 107(2)
Gd1 O6 H6A 122.7(18)
Gd1 O6 H6B 124.6(18)
H6A O6 H6B 113(2)
H7A O7 H7B 108(2)
H8A O8 H8B 116(3)
H9A O9 H9B 105(3)
H10A O10 H10B 101(3)
H11A O11 H11B 102(3)
H12A O12 H12B 100(3)
H9C O9' H9D 108(3)
H10B O10' H10D 100(3)
H11C O11' H11D 108(3)
H12C O12' H12D 108(3)

loop_
_geom_bond_atom_site_label_1
_geom_bond_atom_site_label_2
_geom_bond_distance
Gd1 O2 2.3998(14)
Gd1 O6 2.4033(14)
Gd1 O5 2.4129(13)
Gd1 O4 2.4180(14)
Gd1 O3 2.4188(13)
Gd1 O1 2.4211(13)
Gd1 N3 2.5217(14)
Gd1 N7 2.5494(13)
Gd1 N1 2.8282(14)
C1 N1 1.337(2)
C1 C5 1.419(2)
C1 C2 1.472(2)
C2 N6 1.329(2)
C2 N3 1.331(2)
C3 N1 1.3425(19)
C3 C7 1.411(2)
C3 C4 1.464(2)
C4 N10 1.334(2)
C4 N7 1.336(2)
C5 N2 1.334(2)
C5 C6 1.473(2)
C6 N11 1.334(2)
C6 N14 1.338(2)
C7 N2 1.334(2)
C7 C8 1.483(2)
C8 N15 1.329(2)
C8 N18 1.337(2)
N3 N4 1.3483(19)
N4 N5 1.308(2)
N5 N6 1.3447(19)
N7 N8 1.3368(19)
N8 N9 1.312(2)
N9 N10 1.340(2)
N11 N12 1.349(2)
N12 N13 1.303(2)
N13 N14 1.336(2)
N14 H14A 0.8800
N15 N16 1.3517(19)
N16 N17 1.295(2)
N17 N18 1.3404(19)
N18 H18A 0.8800
C9 N19 1.337(6)
C9 C13 1.409(6)
C9 C10 1.464(6)
C10 N24 1.332(6)
C10 N21 1.337(6)
C11 N19 1.336(5)
C11 C15 1.410(6)
C11 C12 1.465(7)
C12 N25 1.324(6)
C12 N28 1.335(6)
C13 N20 1.334(6)
C13 C14 1.469(6)
C14 N32 1.335(6)
C14 N29 1.335(6)
C15 N20 1.341(6)
C15 C16 1.463(6)
C16 N36 1.326(6)
C16 N33 1.337(6)
N21 N22 1.350(6)
N22 N23 1.309(6)
N23 N24 1.336(5)
N25 N26 1.338(6)
N25 H25 0.8800
N26 N27 1.303(6)
N27 N28 1.342(6)
N29 N30 1.342(6)
N30 N31 1.304(6)
N31 N32 1.352(6)
N32 H32 0.8800
N33 N34 1.339(5)
N34 N35 1.305(6)
N35 N36 1.345(5)
O1 H1A 0.804(15)
O1 H1B 0.805(16)
O2 H2A 0.789(16)
O2 H2B 0.783(16)
O3 H3A 0.822(16)
O3 H3B 0.786(16)
O4 H4A 0.820(17)
O4 H4B 0.777(17)
O5 H5A 0.821(16)
O5 H5B 0.826(16)
O6 H6A 0.805(16)
O6 H6B 0.794(16)
O7 H7A 0.826(17)
O7 H7B 0.813(16)
O8 H8A 0.800(17)
O8 H8B 0.790(17)
O9 H9A 0.821(19)
O9 H9B 0.808(19)
O10 H10A 0.842(19)
O10 H10B 0.813(18)
O11 H11A 0.832(19)
O11 H11B 0.83(2)
O12 H12A 0.83(2)
O12 H12B 0.84(2)
O9' H9C 0.82(2)
O9' H9D 0.82(2)
O10' H10B 0.898(18)
O10' H10D 0.83(2)
O11' H11C 0.83(2)
O11' H11D 0.82(2)
O12' H12C 0.83(2)
O12' H12D 0.814(19)

loop_
_geom_torsion_atom_site_label_1
_geom_torsion_atom_site_label_2
_geom_torsion_atom_site_label_3
_geom_torsion_atom_site_label_4
_geom_torsion
N1 C1 C2 N6 177.84(15)
C5 C1 C2 N6 -1.2(3)
N1 C1 C2 N3 -0.9(2)
C5 C1 C2 N3 -179.89(16)
N1 C3 C4 N10 177.32(16)
C7 C3 C4 N10 -5.4(3)
N1 C3 C4 N7 -4.1(2)
C7 C3 C4 N7 173.15(15)
N1 C1 C5 N2 0.8(2)
C2 C1 C5 N2 179.83(15)
N1 C1 C5 C6 -178.85(14)
C2 C1 C5 C6 0.1(3)
N2 C5 C6 N11 1.2(2)
C1 C5 C6 N11 -179.12(16)
N2 C5 C6 N14 -178.49(16)
C1 C5 C6 N14 1.2(3)
N1 C3 C7 N2 1.1(2)
C4 C3 C7 N2 -175.98(15)
N1 C3 C7 C8 179.84(14)
C4 C3 C7 C8 2.7(3)
N2 C7 C8 N15 5.6(2)
C3 C7 C8 N15 -173.22(15)
N2 C7 C8 N18 -172.43(16)
C3 C7 C8 N18 8.8(3)
C5 C1 N1 C3 -1.3(2)
C2 C1 N1 C3 179.59(13)
C5 C1 N1 Gd1 176.12(10)
C2 C1 N1 Gd1 -3.01(16)
C7 C3 N1 C1 0.3(2)
C4 C3 N1 C1 177.84(14)
C7 C3 N1 Gd1 -177.05(10)
C4 C3 N1 Gd1 0.47(17)
C1 C5 N2 C7 0.6(2)
C6 C5 N2 C7 -179.65(13)
C3 C7 N2 C5 -1.6(2)
C8 C7 N2 C5 179.52(13)
N6 C2 N3 N4 0.55(19)
C1 C2 N3 N4 179.44(15)
N6 C2 N3 Gd1 -173.78(11)
C1 C2 N3 Gd1 5.1(2)
C2 N3 N4 N5 -0.4(2)
Gd1 N3 N4 N5 173.77(12)
N3 N4 N5 N6 0.1(2)
N3 C2 N6 N5 -0.52(19)
C1 C2 N6 N5 -179.32(15)
N4 N5 N6 C2 0.27(19)
N10 C4 N7 N8 0.14(19)
C3 C4 N7 N8 -178.64(15)
N10 C4 N7 Gd1 -174.76(11)
C3 C4 N7 Gd1 6.5(2)
C4 N7 N8 N9 0.1(2)
Gd1 N7 N8 N9 174.81(12)
N7 N8 N9 N10 -0.3(2)
N7 C4 N10 N9 -0.3(2)
C3 C4 N10 N9 178.37(16)
N8 N9 N10 C4 0.3(2)
N14 C6 N11 N12 -0.57(19)
C5 C6 N11 N12 179.71(15)
C6 N11 N12 N13 0.3(2)
N11 N12 N13 N14 0.0(2)
N12 N13 N14 C6 -0.4(2)
N11 C6 N14 N13 0.6(2)
C5 C6 N14 N13 -179.68(16)
N18 C8 N15 N16 0.07(18)
C7 C8 N15 N16 -178.30(14)
C8 N15 N16 N17 0.08(19)
N15 N16 N17 N18 -0.20(19)
N15 C8 N18 N17 -0.20(18)
C7 C8 N18 N17 178.02(15)
N16 N17 N18 C8 0.25(18)
N19 C9 C10 N24 179.1(4)
C13 C9 C10 N24 -3.0(8)
N19 C9 C10 N21 0.7(6)
C13 C9 C10 N21 178.6(5)
N19 C11 C12 N25 -23.8(7)
C15 C11 C12 N25 155.8(5)
N19 C11 C12 N28 150.9(5)
C15 C11 C12 N28 -29.4(9)
N19 C9 C13 N20 -3.5(7)
C10 C9 C13 N20 178.8(4)
N19 C9 C13 C14 176.3(4)
C10 C9 C13 C14 -1.5(8)
N20 C13 C14 N32 -163.6(5)
C9 C13 C14 N32 16.7(8)
N20 C13 C14 N29 16.1(7)
C9 C13 C14 N29 -163.7(5)
N19 C11 C15 N20 -3.7(8)
C12 C11 C15 N20 176.6(4)
N19 C11 C15 C16 175.5(4)
C12 C11 C15 C16 -4.2(8)
N20 C15 C16 N36 156.0(5)
C11 C15 C16 N36 -23.2(8)
N20 C15 C16 N33 -18.2(6)
C11 C15 C16 N33 162.5(5)
C15 C11 N19 C9 1.9(7)
C12 C11 N19 C9 -178.4(4)
C13 C9 N19 C11 1.6(6)
C10 C9 N19 C11 179.6(4)
C9 C13 N20 C15 1.7(7)
C14 C13 N20 C15 -178.1(4)
C11 C15 N20 C13 1.8(7)
C16 C15 N20 C13 -177.5(4)
N24 C10 N21 N22 1.1(5)
C9 C10 N21 N22 179.8(4)
C10 N21 N22 N23 -0.4(5)
N21 N22 N23 N24 -0.4(5)
N21 C10 N24 N23 -1.5(5)
C9 C10 N24 N23 179.9(4)
N22 N23 N24 C10 1.1(5)
N28 C12 N25 N26 0.8(6)
C11 C12 N25 N26 176.5(5)
C12 N25 N26 N27 -0.8(6)
N25 N26 N27 N28 0.5(6)
N25 C12 N28 N27 -0.5(6)
C11 C12 N28 N27 -175.8(5)
N26 N27 N28 C12 0.0(6)
N32 C14 N29 N30 0.0(6)
C13 C14 N29 N30 -179.7(5)
C14 N29 N30 N31 -0.2(6)
N29 N30 N31 N32 0.3(6)
N29 C14 N32 N31 0.1(6)
C13 C14 N32 N31 179.8(5)
N30 N31 N32 C14 -0.2(6)
N36 C16 N33 N34 2.4(6)
C15 C16 N33 N34 177.5(4)
C16 N33 N34 N35 -2.2(6)
N33 N34 N35 N36 1.2(6)
N33 C16 N36 N35 -1.7(6)
C15 C16 N36 N35 -176.4(4)
N34 N35 N36 C16 0.3(5)
